data_7244221
loop_
_publ_author_name
'Torubaev, Yury V.'
'Skabitsky, Ivan V.'
'Anisimov, Aleksei A.'
'Ananyev, Ivan V.'

_publ_section_title
;
 Long-range supramolecular synthon polymorphism: a case study of two new
 polymorphic cocrystals of Ph2Te2--1,4-C6F4I2
;
_journal_issue 7
_journal_name_full CrystEngComm
_journal_page_first 1442
_journal_page_last 1452
_journal_paper_doi 10.1039/D1CE01487K
_journal_volume 24
_journal_year 2022
_chemical_formula_moiety 'C12 H10 Te2, C6 F4 I2'
_chemical_formula_sum 'C18 H10 F4 I2 Te2'
_chemical_formula_weight 811.26
_chemical_name_systematic 'diphenylditelluride 1,4-diiodo-tetrafluorobenzene'
_space_group_crystal_system monoclinic
_space_group_IT_number 15
_space_group_name_Hall '-C 2yc'
_space_group_name_H-M_alt 'C 1 2/c 1'
_atom_sites_solution_hydrogens geom
_audit_creation_date 2021-06-21
_audit_creation_method
;
Olex2 1.2
(compiled 2018.05.29 svn.r3508 for OlexSys, GUI svn.r5506)
;
_audit_update_record
;
2021-06-21 deposited with the CCDC.	2022-01-14 downloaded from the CCDC.
;
_cell_angle_alpha 90
_cell_angle_beta 92.684(2)
_cell_angle_gamma 90
_cell_formula_units_Z 4
_cell_length_a 6.8200(4)
_cell_length_b 8.6628(5)
_cell_length_c 33.6106(19)
_cell_measurement_reflns_used 9941
_cell_measurement_temperature 100.0
_cell_measurement_theta_max 30.52
_cell_measurement_theta_min 2.43
_cell_volume 1983.5(2)
_computing_cell_refinement 'SAINT V8.40A (Bruker, 2019)'
_computing_data_reduction 'SAINT V8.40A (Bruker, 2019)'
_computing_molecular_graphics 'Olex2 (Dolomanov et al., 2009)'
_computing_publication_material 'Olex2 (Dolomanov et al., 2009)'
_computing_structure_refinement 'ShelXL (Sheldrick, 2015)'
_computing_structure_solution 'XT  (Sheldrick, 2015)'
_diffrn_ambient_temperature 100.0
_diffrn_measured_fraction_theta_full 0.985
_diffrn_measured_fraction_theta_max 0.987
_diffrn_measurement_device_type 'Bruker APEX-II CCD'
_diffrn_measurement_method '\f and \w scans'
_diffrn_radiation_type MoK\a
_diffrn_radiation_wavelength 0.71073
_diffrn_reflns_av_R_equivalents 0.0394
_diffrn_reflns_av_unetI/netI 0.0197
_diffrn_reflns_Laue_measured_fraction_full 0.985
_diffrn_reflns_Laue_measured_fraction_max 0.987
_diffrn_reflns_limit_h_max 8
_diffrn_reflns_limit_h_min -8
_diffrn_reflns_limit_k_max 10
_diffrn_reflns_limit_k_min -10
_diffrn_reflns_limit_l_max 42
_diffrn_reflns_limit_l_min -42
_diffrn_reflns_number 20926
_diffrn_reflns_point_group_measured_fraction_full 0.985
_diffrn_reflns_point_group_measured_fraction_max 0.987
_diffrn_reflns_theta_full 25.242
_diffrn_reflns_theta_max 26.998
_diffrn_reflns_theta_min 2.427
_exptl_absorpt_coefficient_mu 6.090
_exptl_absorpt_correction_T_max 0.7457
_exptl_absorpt_correction_T_min 0.5183
_exptl_absorpt_correction_type multi-scan
_exptl_absorpt_process_details
;
SADABS-2016/2 (Bruker,2016/2) was used for absorption correction.
wR2(int) was 0.1218 before and 0.0546 after correction.
The Ratio of minimum to maximum transmission is 0.6951.
The \l/2 correction factor is Not present.
;
_exptl_crystal_colour 'clear orange'
_exptl_crystal_colour_lustre clear
_exptl_crystal_colour_primary orange
_exptl_crystal_density_diffrn 2.717
_exptl_crystal_description plate
_exptl_crystal_F_000 1456
_exptl_crystal_size_max 0.1
_exptl_crystal_size_mid 0.08
_exptl_crystal_size_min 0.02
_refine_diff_density_max 1.915
_refine_diff_density_min -2.190
_refine_diff_density_rms 0.216
_refine_ls_extinction_method none
_refine_ls_goodness_of_fit_ref 1.384
_refine_ls_hydrogen_treatment constr
_refine_ls_matrix_type full
_refine_ls_number_parameters 118
_refine_ls_number_reflns 2124
_refine_ls_number_restraints 0
_refine_ls_restrained_S_all 1.384
_refine_ls_R_factor_all 0.0479
_refine_ls_R_factor_gt 0.0450
_refine_ls_shift/su_max 0.001
_refine_ls_shift/su_mean 0.000
_refine_ls_structure_factor_coef Fsqd
_refine_ls_weighting_details 'w=1/[\s^2^(Fo^2^)+71.2623P] where P=(Fo^2^+2Fc^2^)/3'
_refine_ls_weighting_scheme calc
_refine_ls_wR_factor_gt 0.0872
_refine_ls_wR_factor_ref 0.0879
_reflns_Friedel_coverage 0.000
_reflns_number_gt 1987
_reflns_number_total 2124
_reflns_threshold_expression 'I > 2\s(I)'
_cod_data_source_file d1ce01487k2.cif
_cod_data_source_block mo_ditfb_ph2te2_22x_0m
_cod_depositor_comments 'Adding full bibliography for 7244220--7244221.cif.'
_cod_database_code 7244221
_shelx_shelxl_version_number 2018/3
_shelx_space_group_comment
;
The symmetry employed for this shelxl refinement is uniquely defined
by the following loop, which should always be used as a source of
symmetry information in preference to the above space-group names.
They are only intended as comments.
;
_shelx_estimated_absorpt_t_max 0.888
_shelx_estimated_absorpt_t_min 0.581
_olex2_refinement_description
;
1. Fixed Uiso
 At 1.2 times of:
  All C(H) groups
2.a Aromatic/amide H refined with riding coordinates:
 C2(H2), C3(H3), C4(H4), C5(H5), C6(H6)
;
_olex2_submission_special_instructions 'No special instructions were received'

loop_
_space_group_symop_operation_xyz
'x, y, z'
'-x, y, -z+1/2'
'x+1/2, y+1/2, z'
'-x+1/2, y+1/2, -z+1/2'
'-x, -y, -z'
'x, -y, z-1/2'
'-x+1/2, -y+1/2, -z'
'x+1/2, -y+1/2, z-1/2'

loop_
_atom_site_label
_atom_site_type_symbol
_atom_site_fract_x
_atom_site_fract_y
_atom_site_fract_z
_atom_site_U_iso_or_equiv
_atom_site_adp_type
_atom_site_occupancy
_atom_site_site_symmetry_order
_atom_site_calc_flag
_atom_site_refinement_flags_posn
_atom_site_refinement_flags_adp
_atom_site_refinement_flags_occupancy
_atom_site_disorder_assembly
_atom_site_disorder_group
Te1 Te 0.19288(7) 1.05212(6) 0.25992(2) 0.01340(13) Uani 1 1 d . . . . .
I1 I 0.73778(8) 0.44595(6) 0.43175(2) 0.01618(14) Uani 1 1 d . . . . .
F1 F 0.7379(7) 0.8112(5) 0.42074(13) 0.0149(10) Uani 1 1 d . . . . .
F2 F 0.7470(8) 1.0450(6) 0.47267(14) 0.0210(11) Uani 1 1 d . . . . .
C1 C 0.2029(12) 0.8826(9) 0.3060(2) 0.0126(15) Uani 1 1 d . . . . .
C2 C 0.0370(12) 0.8193(9) 0.3222(2) 0.0121(15) Uani 1 1 d . . . . .
H2 H -0.090117 0.853624 0.313399 0.015 Uiso 1 1 calc R . . . .
C3 C 0.0580(13) 0.7058(9) 0.3511(2) 0.0170(17) Uani 1 1 d . . . . .
H3 H -0.055310 0.660991 0.361824 0.020 Uiso 1 1 calc R . . . .
C4 C 0.2459(14) 0.6566(10) 0.3649(2) 0.0196(18) Uani 1 1 d . . . . .
H4 H 0.259600 0.580167 0.385098 0.024 Uiso 1 1 calc R . . . .
C5 C 0.4096(13) 0.7197(10) 0.3488(2) 0.0191(18) Uani 1 1 d . . . . .
H5 H 0.536656 0.685957 0.357814 0.023 Uiso 1 1 calc R . . . .
C6 C 0.3899(12) 0.8336(9) 0.3193(2) 0.0134(15) Uani 1 1 d . . . . .
H6 H 0.503240 0.877304 0.308346 0.016 Uiso 1 1 calc R . . . .
C7 C 0.7468(11) 0.6271(9) 0.4728(2) 0.0123(15) Uani 1 1 d . . . . .
C8 C 0.7430(11) 0.7795(9) 0.4601(2) 0.0117(15) Uani 1 1 d . . . . .
C9 C 0.7490(11) 0.8997(9) 0.4868(2) 0.0112(15) Uani 1 1 d . . . . .

loop_
_atom_site_aniso_label
_atom_site_aniso_U_11
_atom_site_aniso_U_22
_atom_site_aniso_U_33
_atom_site_aniso_U_23
_atom_site_aniso_U_13
_atom_site_aniso_U_12
Te1 0.0160(2) 0.0115(2) 0.0127(2) 0.0012(2) 0.00038(18) -0.0020(2)
I1 0.0212(3) 0.0131(3) 0.0142(3) -0.0039(2) 0.00085(19) -0.0006(2)
F1 0.025(3) 0.009(2) 0.011(2) 0.0030(17) -0.0009(19) -0.0040(19)
F2 0.035(3) 0.009(2) 0.019(2) 0.008(2) 0.001(2) -0.002(2)
C1 0.020(4) 0.005(3) 0.013(4) 0.000(3) 0.002(3) 0.005(3)
C2 0.016(4) 0.006(3) 0.015(4) 0.001(3) 0.004(3) 0.001(3)
C3 0.027(5) 0.011(4) 0.014(4) 0.003(3) 0.006(3) -0.001(3)
C4 0.037(5) 0.014(4) 0.008(4) 0.000(3) -0.003(3) 0.004(4)
C5 0.022(4) 0.019(4) 0.016(4) -0.002(3) -0.002(3) 0.008(4)
C6 0.016(4) 0.012(4) 0.012(4) -0.003(3) -0.002(3) 0.002(3)
C7 0.012(4) 0.015(4) 0.010(4) 0.001(3) 0.001(3) 0.003(3)
C8 0.009(3) 0.016(4) 0.010(3) 0.001(3) 0.001(3) 0.004(3)
C9 0.013(4) 0.007(3) 0.014(4) 0.000(3) 0.002(3) 0.000(3)

loop_
_atom_type_symbol
_atom_type_description
_atom_type_scat_dispersion_real
_atom_type_scat_dispersion_imag
_atom_type_scat_source
C C 0.0033 0.0016 'International Tables Vol C Tables 4.2.6.8 and 6.1.1.4'
H H 0.0000 0.0000 'International Tables Vol C Tables 4.2.6.8 and 6.1.1.4'
F F 0.0171 0.0103 'International Tables Vol C Tables 4.2.6.8 and 6.1.1.4'
I I -0.4742 1.8119 'International Tables Vol C Tables 4.2.6.8 and 6.1.1.4'
Te Te -0.5308 1.6751 'International Tables Vol C Tables 4.2.6.8 and 6.1.1.4'

loop_
_geom_angle_atom_site_label_1
_geom_angle_atom_site_label_2
_geom_angle_atom_site_label_3
_geom_angle
_geom_angle_site_symmetry_1
_geom_angle_site_symmetry_3
_geom_angle_publ_flag
C1 Te1 Te1 100.3(2) . 2 ?
C2 C1 Te1 123.8(6) . . ?
C2 C1 C6 120.2(7) . . ?
C6 C1 Te1 116.0(6) . . ?
C1 C2 H2 120.2 . . ?
C3 C2 C1 119.7(8) . . ?
C3 C2 H2 120.2 . . ?
C2 C3 H3 119.7 . . ?
C2 C3 C4 120.5(8) . . ?
C4 C3 H3 119.7 . . ?
C3 C4 H4 120.2 . . ?
C5 C4 C3 119.6(8) . . ?
C5 C4 H4 120.2 . . ?
C4 C5 H5 119.8 . . ?
C4 C5 C6 120.3(8) . . ?
C6 C5 H5 119.8 . . ?
C1 C6 C5 119.7(8) . . ?
C1 C6 H6 120.1 . . ?
C5 C6 H6 120.1 . . ?
C8 C7 I1 120.8(6) . . ?
C9 C7 I1 121.5(6) 7_666 . ?
C9 C7 C8 117.6(7) 7_666 . ?
F1 C8 C7 119.7(7) . . ?
F1 C8 C9 119.0(7) . . ?
C9 C8 C7 121.3(7) . . ?
F2 C9 C7 120.3(7) . 7_666 ?
F2 C9 C8 118.6(7) . . ?
C8 C9 C7 121.0(7) . 7_666 ?

loop_
_geom_bond_atom_site_label_1
_geom_bond_atom_site_label_2
_geom_bond_distance
_geom_bond_site_symmetry_2
_geom_bond_publ_flag
Te1 Te1 2.6838(10) 2 ?
Te1 C1 2.133(8) . ?
I1 C7 2.088(8) . ?
F1 C8 1.349(9) . ?
F2 C9 1.345(9) . ?
C1 C2 1.391(11) . ?
C1 C6 1.398(11) . ?
C2 H2 0.9500 . ?
C2 C3 1.386(11) . ?
C3 H3 0.9500 . ?
C3 C4 1.408(12) . ?
C4 H4 0.9500 . ?
C4 C5 1.376(13) . ?
C5 H5 0.9500 . ?
C5 C6 1.402(11) . ?
C6 H6 0.9500 . ?
C7 C8 1.387(11) . ?
C7 C9 1.379(11) 7_666 ?
C8 C9 1.375(11) . ?

loop_
_geom_torsion_atom_site_label_1
_geom_torsion_atom_site_label_2
_geom_torsion_atom_site_label_3
_geom_torsion_atom_site_label_4
_geom_torsion
_geom_torsion_site_symmetry_1
_geom_torsion_site_symmetry_2
_geom_torsion_site_symmetry_3
_geom_torsion_site_symmetry_4
_geom_torsion_publ_flag
Te1 C1 C2 C3 177.9(6) . . . . ?
Te1 C1 C6 C5 -178.5(6) . . . . ?
I1 C7 C8 F1 -1.5(10) . . . . ?
I1 C7 C8 C9 -180.0(6) . . . . ?
F1 C8 C9 F2 0.9(11) . . . . ?
F1 C8 C9 C7 179.6(7) . . . 7_666 ?
C1 C2 C3 C4 1.3(12) . . . . ?
C2 C1 C6 C5 0.4(12) . . . . ?
C2 C3 C4 C5 -1.2(12) . . . . ?
C3 C4 C5 C6 0.7(12) . . . . ?
C4 C5 C6 C1 -0.3(12) . . . . ?
C6 C1 C2 C3 -0.9(11) . . . . ?
C7 C8 C9 F2 179.3(7) . . . . ?
C7 C8 C9 C7 -2.0(13) . . . 7_666 ?
C9 C7 C8 F1 -179.7(7) 7_666 . . . ?
C9 C7 C8 C9 1.9(13) 7_666 . . . ?
